data_7228078
loop_
_publ_author_name
'Chen, Jing-Min'
'Hou, Yi-Xuan'
'Zhou, Qian-Kun'
'Zhang, Hao'
'Liu, Dong'

_publ_section_title
;
 Regiospecific [2+2] photocycloadditions of an unsymmetrical olefin in the
 solid state based on metal-mediated assemblies
;
_journal_name_full CrystEngComm
_journal_paper_doi 10.1039/C7CE00573C
_journal_year 2017
_chemical_formula_moiety 'C24 H20 N4'
_chemical_formula_sum 'C24 H20 N4'
_chemical_formula_weight 364.44
_chemical_name_systematic
; 
 ? 
;
_space_group_IT_number 61
_symmetry_cell_setting orthorhombic
_symmetry_space_group_name_Hall '-P 2ac 2ab'
_symmetry_space_group_name_H-M 'P b c a'
_atom_sites_solution_hydrogens geom
_atom_sites_solution_primary direct
_atom_sites_solution_secondary difmap
_audit_creation_method SHELXL-97
_audit_update_record
;
2016-12-15 deposited with the CCDC.
2017-04-13 downloaded from the CCDC.
;
_cell_angle_alpha 90.00
_cell_angle_beta 90.00
_cell_angle_gamma 90.00
_cell_formula_units_Z 8
_cell_length_a 12.112(2)
_cell_length_b 16.437(3)
_cell_length_c 19.547(4)
_cell_measurement_reflns_used 70182
_cell_measurement_temperature 223(2)
_cell_measurement_theta_max 27.551
_cell_measurement_theta_min 3.041
_cell_volume 3891.5(12)
_computing_cell_refinement 'Bruker SMART'
_computing_data_collection 'Bruker SMART'
_computing_data_reduction 'Bruker SAINT'
_computing_molecular_graphics 'SHELXTL and Diamond'
_computing_publication_material 'SHELXTL and PLATON (Spek, 2009)'
_computing_structure_refinement SHELXTL
_computing_structure_solution 'SHELXTL (Sheldrick, 2008)'
_diffrn_ambient_temperature 223(2)
_diffrn_measured_fraction_theta_full 0.995
_diffrn_measured_fraction_theta_max 0.995
_diffrn_measurement_device_type 'CCD area detector'
_diffrn_measurement_method 'phi and omega scans'
_diffrn_radiation_monochromator graphite
_diffrn_radiation_source 'fine-focus sealed tube'
_diffrn_radiation_type MoK\a
_diffrn_radiation_wavelength 0.71073
_diffrn_reflns_av_R_equivalents 0.0388
_diffrn_reflns_av_sigmaI/netI 0.0146
_diffrn_reflns_limit_h_max 15
_diffrn_reflns_limit_h_min -15
_diffrn_reflns_limit_k_max 21
_diffrn_reflns_limit_k_min -21
_diffrn_reflns_limit_l_max 24
_diffrn_reflns_limit_l_min -25
_diffrn_reflns_number 68757
_diffrn_reflns_theta_full 27.54
_diffrn_reflns_theta_max 27.54
_diffrn_reflns_theta_min 2.95
_diffrn_standards_decay_% 0
_diffrn_standards_interval_count 0
_diffrn_standards_interval_time 0
_diffrn_standards_number 0
_exptl_absorpt_coefficient_mu 0.075
_exptl_absorpt_correction_T_max 0.9910
_exptl_absorpt_correction_T_min 0.9866
_exptl_absorpt_correction_type multi-scan
_exptl_absorpt_process_details 'Sadabs, (Sheldrick 2001)'
_exptl_crystal_colour colorless
_exptl_crystal_density_diffrn 1.244
_exptl_crystal_density_method 'not measured'
_exptl_crystal_description block
_exptl_crystal_F_000 1536
_exptl_crystal_size_max 0.18
_exptl_crystal_size_mid 0.15
_exptl_crystal_size_min 0.12
_refine_diff_density_max 0.180
_refine_diff_density_min -0.180
_refine_diff_density_rms 0.038
_refine_ls_extinction_method none
_refine_ls_goodness_of_fit_ref 1.034
_refine_ls_hydrogen_treatment constr
_refine_ls_matrix_type full
_refine_ls_number_parameters 253
_refine_ls_number_reflns 4466
_refine_ls_number_restraints 0
_refine_ls_restrained_S_all 1.034
_refine_ls_R_factor_all 0.0702
_refine_ls_R_factor_gt 0.0505
_refine_ls_shift/su_max 0.000
_refine_ls_shift/su_mean 0.000
_refine_ls_structure_factor_coef Fsqd
_refine_ls_weighting_details 'calc w=1/[\s^2^(Fo^2^)+(0.0628P)^2^+1.3653P] where P=(Fo^2^+2Fc^2^)/3'
_refine_ls_weighting_scheme calc
_refine_ls_wR_factor_gt 0.1226
_refine_ls_wR_factor_ref 0.1425
_reflns_number_gt 3384
_reflns_number_total 4466
_reflns_threshold_expression >2sigma(I)
_cod_data_source_file c7ce00573c2.cif
_cod_data_source_block 3
_cod_depositor_comments
;
The following automatic conversions were performed:

'_symmetry_cell_setting' value 'Orthorhombic' changed to
'orthorhombic' according to
/home/data/users/saulius/crontab/automatic-downloads/rss-feeds/RSC/lib/dictionaries/cif_core.dic
dictionary named 'cif_core.dic' version 2.4.2 from 2011-04-26.

Automatic conversion script
Id: cif_fix_values 4973 2017-02-22 13:04:09Z antanas 
;
_cod_database_code 7228078

loop_
_symmetry_equiv_pos_as_xyz
'x, y, z'
'-x+1/2, -y, z+1/2'
'-x, y+1/2, -z+1/2'
'x+1/2, -y+1/2, -z'
'-x, -y, -z'
'x-1/2, y, -z-1/2'
'x, -y-1/2, z-1/2'
'-x-1/2, y-1/2, z'

loop_
_atom_site_label
_atom_site_type_symbol
_atom_site_fract_x
_atom_site_fract_y
_atom_site_fract_z
_atom_site_U_iso_or_equiv
_atom_site_adp_type
_atom_site_occupancy
_atom_site_symmetry_multiplicity
_atom_site_calc_flag
_atom_site_refinement_flags
N1 N 1.00452(13) 0.50173(11) 0.78495(8) 0.0629(4) Uani 1 1 d .
N2 N 0.87084(12) 0.47120(9) 0.40624(7) 0.0541(3) Uani 1 1 d .
N3 N 0.81832(18) 0.71043(10) 0.85378(7) 0.0745(5) Uani 1 1 d .
N4 N 0.48928(15) 0.68199(14) 0.45741(9) 0.0795(6) Uani 1 1 d .
C1 C 0.94891(17) 0.44940(12) 0.82347(9) 0.0637(5) Uani 1 1 d .
H1 H 0.9856 0.4253 0.8607 0.076 Uiso 1 1 calc R
C2 C 0.84169(17) 0.42874(13) 0.81205(11) 0.0699(5) Uani 1 1 d .
H2 H 0.8056 0.3912 0.8407 0.084 Uiso 1 1 calc R
C3 C 0.78675(14) 0.46397(11) 0.75757(9) 0.0569(4) Uani 1 1 d .
H3 H 0.7129 0.4501 0.7486 0.068 Uiso 1 1 calc R
C4 C 0.84053(12) 0.51944(9) 0.71642(7) 0.0397(3) Uani 1 1 d .
C5 C 0.94981(13) 0.53541(10) 0.73251(8) 0.0499(4) Uani 1 1 d .
H5 H 0.9883 0.5725 0.7047 0.060 Uiso 1 1 calc R
C6 C 0.77856(11) 0.56365(9) 0.66125(7) 0.0387(3) Uani 1 1 d .
H6 H 0.7168 0.5289 0.6455 0.046 Uiso 1 1 calc R
C7 C 0.83741(11) 0.59945(9) 0.59807(7) 0.0380(3) Uani 1 1 d .
H7 H 0.9126 0.6166 0.6118 0.046 Uiso 1 1 calc R
C8 C 0.84573(11) 0.55331(9) 0.53194(7) 0.0393(3) Uani 1 1 d .
C9 C 0.91040(14) 0.58395(10) 0.47968(7) 0.0482(4) Uani 1 1 d .
H9 H 0.9475 0.6337 0.4853 0.058 Uiso 1 1 calc R
C10 C 0.92031(15) 0.54134(10) 0.41924(8) 0.0544(4) Uani 1 1 d .
H10 H 0.9653 0.5636 0.3849 0.065 Uiso 1 1 calc R
C11 C 0.80756(15) 0.44262(12) 0.45614(9) 0.0589(4) Uani 1 1 d .
H11 H 0.7701 0.3934 0.4485 0.071 Uiso 1 1 calc R
C12 C 0.79293(14) 0.48067(11) 0.51901(8) 0.0545(4) Uani 1 1 d .
H12 H 0.7473 0.4570 0.5525 0.065 Uiso 1 1 calc R
C13 C 0.9044(2) 0.75845(12) 0.84149(10) 0.0770(6) Uani 1 1 d .
H13 H 0.9434 0.7796 0.8791 0.092 Uiso 1 1 calc R
C14 C 0.9393(2) 0.77871(12) 0.77716(10) 0.0741(6) Uani 1 1 d .
H14 H 1.0002 0.8134 0.7710 0.089 Uiso 1 1 calc R
C15 C 0.88366(17) 0.74736(11) 0.72155(8) 0.0600(5) Uani 1 1 d .
H15 H 0.9060 0.7608 0.6769 0.072 Uiso 1 1 calc R
C16 C 0.79486(14) 0.69611(9) 0.73178(7) 0.0445(3) Uani 1 1 d .
C17 C 0.76600(17) 0.68076(11) 0.79959(8) 0.0592(4) Uani 1 1 d .
H17 H 0.7049 0.6468 0.8075 0.071 Uiso 1 1 calc R
C18 C 0.73236(12) 0.65187(9) 0.67688(7) 0.0428(3) Uani 1 1 d .
H18 H 0.6519 0.6513 0.6859 0.051 Uiso 1 1 calc R
C19 C 0.75871(12) 0.67592(9) 0.60180(7) 0.0420(3) Uani 1 1 d .
H19 H 0.8006 0.7276 0.5993 0.050 Uiso 1 1 calc R
C20 C 0.66319(13) 0.67504(10) 0.55274(8) 0.0459(3) Uani 1 1 d .
C21 C 0.66905(16) 0.72148(11) 0.49380(9) 0.0601(4) Uani 1 1 d .
H21 H 0.7329 0.7520 0.4843 0.072 Uiso 1 1 calc R
C22 C 0.58163(19) 0.72291(14) 0.44927(11) 0.0755(6) Uani 1 1 d .
H22 H 0.5882 0.7556 0.4100 0.091 Uiso 1 1 calc R
C23 C 0.48545(17) 0.63511(17) 0.51272(12) 0.0816(7) Uani 1 1 d .
H23 H 0.4219 0.6033 0.5193 0.098 Uiso 1 1 calc R
C24 C 0.56809(15) 0.62967(14) 0.56134(10) 0.0660(5) Uani 1 1 d .
H24 H 0.5597 0.5956 0.5996 0.079 Uiso 1 1 calc R

loop_
_atom_site_aniso_label
_atom_site_aniso_U_11
_atom_site_aniso_U_22
_atom_site_aniso_U_33
_atom_site_aniso_U_23
_atom_site_aniso_U_13
_atom_site_aniso_U_12
N1 0.0535(8) 0.0790(10) 0.0562(8) 0.0079(8) -0.0109(7) -0.0025(7)
N2 0.0591(8) 0.0609(8) 0.0422(7) -0.0097(6) -0.0009(6) 0.0057(7)
N3 0.1197(15) 0.0654(10) 0.0385(7) -0.0059(7) 0.0039(8) -0.0068(10)
N4 0.0646(11) 0.1155(15) 0.0584(10) -0.0184(10) -0.0159(8) 0.0296(11)
C1 0.0661(11) 0.0742(12) 0.0509(10) 0.0151(9) -0.0044(8) 0.0105(9)
C2 0.0649(12) 0.0752(12) 0.0696(12) 0.0326(10) 0.0077(10) 0.0013(10)
C3 0.0452(9) 0.0609(10) 0.0645(10) 0.0180(8) 0.0039(8) -0.0031(7)
C4 0.0432(7) 0.0416(7) 0.0344(7) -0.0030(5) 0.0043(5) 0.0000(6)
C5 0.0471(8) 0.0603(9) 0.0422(8) 0.0044(7) -0.0005(6) -0.0078(7)
C6 0.0358(7) 0.0456(7) 0.0347(7) -0.0011(5) 0.0035(5) -0.0057(6)
C7 0.0343(7) 0.0457(7) 0.0339(7) -0.0008(5) 0.0022(5) -0.0042(6)
C8 0.0337(7) 0.0481(8) 0.0361(7) -0.0016(6) -0.0009(5) 0.0040(6)
C9 0.0603(9) 0.0450(8) 0.0391(7) 0.0005(6) 0.0072(7) 0.0006(7)
C10 0.0691(11) 0.0556(9) 0.0384(8) 0.0017(7) 0.0096(7) 0.0045(8)
C11 0.0551(10) 0.0624(10) 0.0591(10) -0.0160(8) 0.0019(8) -0.0110(8)
C12 0.0492(9) 0.0645(10) 0.0498(9) -0.0069(7) 0.0094(7) -0.0118(8)
C13 0.134(2) 0.0515(10) 0.0456(9) -0.0102(8) -0.0181(11) -0.0092(12)
C14 0.1044(16) 0.0615(11) 0.0564(11) -0.0049(8) -0.0104(11) -0.0274(11)
C15 0.0804(12) 0.0601(10) 0.0396(8) -0.0032(7) 0.0032(8) -0.0153(9)
C16 0.0559(9) 0.0419(7) 0.0358(7) -0.0027(6) 0.0040(6) 0.0056(6)
C17 0.0779(12) 0.0585(10) 0.0411(8) -0.0031(7) 0.0101(8) -0.0019(9)
C18 0.0399(7) 0.0503(8) 0.0383(7) 0.0004(6) 0.0067(6) 0.0023(6)
C19 0.0449(7) 0.0455(7) 0.0357(7) 0.0001(6) 0.0019(6) -0.0022(6)
C20 0.0455(8) 0.0525(8) 0.0395(7) -0.0063(6) -0.0003(6) 0.0105(7)
C21 0.0648(11) 0.0621(10) 0.0533(10) 0.0074(8) -0.0054(8) 0.0074(9)
C22 0.0814(15) 0.0878(14) 0.0574(11) 0.0046(10) -0.0155(10) 0.0258(12)
C23 0.0461(10) 0.124(2) 0.0743(14) -0.0207(13) -0.0041(9) -0.0040(11)
C24 0.0501(9) 0.0939(14) 0.0539(10) 0.0021(9) -0.0006(8) -0.0050(9)

loop_
_atom_type_symbol
_atom_type_description
_atom_type_scat_dispersion_real
_atom_type_scat_dispersion_imag
_atom_type_scat_source
C C 0.0033 0.0016 'International Tables Vol C Tables 4.2.6.8 and 6.1.1.4'
H H 0.0000 0.0000 'International Tables Vol C Tables 4.2.6.8 and 6.1.1.4'
N N 0.0061 0.0033 'International Tables Vol C Tables 4.2.6.8 and 6.1.1.4'

loop_
_geom_angle_atom_site_label_1
_geom_angle_atom_site_label_2
_geom_angle_atom_site_label_3
_geom_angle
C1 N1 C5 116.79(16)
C10 N2 C11 115.39(14)
C17 N3 C13 116.64(16)
C22 N4 C23 115.14(17)
N1 C1 C2 123.58(17)
N1 C1 H1 118.2
C2 C1 H1 118.2
C1 C2 C3 118.76(17)
C1 C2 H2 120.6
C3 C2 H2 120.6
C4 C3 C2 119.91(16)
C4 C3 H3 120.0
C2 C3 H3 120.0
C3 C4 C5 116.36(14)
C3 C4 C6 120.18(14)
C5 C4 C6 123.29(13)
N1 C5 C4 124.59(15)
N1 C5 H5 117.7
C4 C5 H5 117.7
C4 C6 C7 121.92(12)
C4 C6 C18 118.76(11)
C7 C6 C18 88.19(10)
C4 C6 H6 108.7
C7 C6 H6 108.7
C18 C6 H6 108.7
C8 C7 C6 121.82(12)
C8 C7 C19 118.82(11)
C6 C7 C19 89.30(10)
C8 C7 H7 108.4
C6 C7 H7 108.4
C19 C7 H7 108.4
C12 C8 C9 116.30(14)
C12 C8 C7 124.36(13)
C9 C8 C7 119.34(13)
C10 C9 C8 119.84(15)
C10 C9 H9 120.1
C8 C9 H9 120.1
N2 C10 C9 124.58(16)
N2 C10 H10 117.7
C9 C10 H10 117.7
N2 C11 C12 124.35(16)
N2 C11 H11 117.8
C12 C11 H11 117.8
C8 C12 C11 119.53(15)
C8 C12 H12 120.2
C11 C12 H12 120.2
N3 C13 C14 123.59(18)
N3 C13 H13 118.2
C14 C13 H13 118.2
C13 C14 C15 118.8(2)
C13 C14 H14 120.6
C15 C14 H14 120.6
C14 C15 C16 119.65(16)
C14 C15 H15 120.2
C16 C15 H15 120.2
C15 C16 C17 116.33(15)
C15 C16 C18 125.78(13)
C17 C16 C18 117.75(15)
N3 C17 C16 124.94(18)
N3 C17 H17 117.5
C16 C17 H17 117.5
C16 C18 C19 116.66(12)
C16 C18 C6 113.78(12)
C19 C18 C6 88.75(10)
C16 C18 H18 111.9
C19 C18 H18 111.9
C6 C18 H18 111.9
C20 C19 C18 116.25(12)
C20 C19 C7 115.31(12)
C18 C19 C7 88.00(10)
C20 C19 H19 111.8
C18 C19 H19 111.8
C7 C19 H19 111.8
C24 C20 C21 116.20(16)
C24 C20 C19 124.69(15)
C21 C20 C19 119.11(15)
C22 C21 C20 119.90(19)
C22 C21 H21 120.1
C20 C21 H21 120.1
N4 C22 C21 124.9(2)
N4 C22 H22 117.6
C21 C22 H22 117.6
N4 C23 C24 124.9(2)
N4 C23 H23 117.6
C24 C23 H23 117.6
C20 C24 C23 118.98(19)
C20 C24 H24 120.5
C23 C24 H24 120.5

loop_
_geom_bond_atom_site_label_1
_geom_bond_atom_site_label_2
_geom_bond_distance
N1 C1 1.327(2)
N1 C5 1.340(2)
N2 C10 1.324(2)
N2 C11 1.327(2)
N3 C17 1.327(2)
N3 C13 1.329(3)
N4 C22 1.315(3)
N4 C23 1.328(3)
C1 C2 1.361(3)
C1 H1 0.9400
C2 C3 1.383(3)
C2 H2 0.9400
C3 C4 1.379(2)
C3 H3 0.9400
C4 C5 1.386(2)
C4 C6 1.501(2)
C5 H5 0.9400
C6 C7 1.5427(18)
C6 C18 1.584(2)
C6 H6 0.9900
C7 C8 1.5021(19)
C7 C19 1.579(2)
C7 H7 0.9900
C8 C12 1.378(2)
C8 C9 1.382(2)
C9 C10 1.379(2)
C9 H9 0.9400
C10 H10 0.9400
C11 C12 1.390(2)
C11 H11 0.9400
C12 H12 0.9400
C13 C14 1.368(3)
C13 H13 0.9400
C14 C15 1.379(2)
C14 H14 0.9400
C15 C16 1.381(2)
C15 H15 0.9400
C16 C17 1.394(2)
C16 C18 1.501(2)
C17 H17 0.9400
C18 C19 1.5532(19)
C18 H18 0.9900
C19 C20 1.503(2)
C19 H19 0.9900
C20 C24 1.382(3)
C20 C21 1.384(2)
C21 C22 1.371(3)
C21 H21 0.9400
C22 H22 0.9400
C23 C24 1.383(3)
C23 H23 0.9400
C24 H24 0.9400
